data_7100309
loop_
_publ_author_name
'T. Chivers'
'May Copsey'

_publ_section_title
;
Formation of Ga2Te2 and M3Te3 (M = Ga, In) rings from
reactions of sodium ditelluroimidodiphosphinate with group 13 halides
;
_journal_name_full 'Chemical Communications'
_journal_paper_doi 10.1039/b510342h
_journal_year 2005
_chemical_formula_moiety 'C24 H56 Ga2 N2 P4 Te4, 2(C4 H8 O)'
_chemical_formula_sum 'C32 H72 Ga2 N2 O2 P4 Te4'
_chemical_formula_weight 1290.64
_space_group_IT_number 14
_symmetry_cell_setting monoclinic
_symmetry_space_group_name_Hall '-P 2yn'
_symmetry_space_group_name_H-M 'P 1 21/n 1'
_cell_angle_alpha 90.00
_cell_angle_beta 94.42(3)
_cell_angle_gamma 90.00
_cell_formula_units_Z 2
_cell_length_a 13.478(3)
_cell_length_b 8.4926(17)
_cell_length_c 21.060(4)
_cell_measurement_temperature 173(2)
_cell_volume 2403.4(8)
_diffrn_ambient_temperature 173(2)
_exptl_crystal_density_diffrn 1.783
_cod_depositor_comments
;
The following automatic conversions were performed:
'_symmetry_cell_setting' value 'Monoclinic' changed to 'monoclinic'
according to '/home/saulius/struct/CIF-dictionaries/cif_core.dic'
dictionary named 'cif_core.dic' version 2.4.1 from 2010-06-29.

Automatic conversion script
Id: cif_fix_enum 1527 2010-12-29 10:47:43Z saulius 
;
_cod_original_sg_symbol_H-M 'P 21/n'
_cod_database_code 7100309

loop_
_symmetry_equiv_pos_as_xyz
'x, y, z'
'-x+1/2, y+1/2, -z+1/2'
'-x, -y, -z'
'x-1/2, -y-1/2, z-1/2'

loop_
_atom_site_label
_atom_site_type_symbol
_atom_site_fract_x
_atom_site_fract_y
_atom_site_fract_z
_atom_site_U_iso_or_equiv
_atom_site_adp_type
_atom_site_occupancy
_atom_site_symmetry_multiplicity
_atom_site_calc_flag
_atom_site_refinement_flags
_atom_site_disorder_assembly
_atom_site_disorder_group
P1 P 1.03522(8) 0.25846(13) 0.22131(5) 0.0291(3) Uani 1 1 d . . .
P2 P 0.87535(8) 0.19735(12) 0.12646(5) 0.0238(2) Uani 1 1 d . . .
N1 N 0.9222(2) 0.2708(4) 0.19327(16) 0.0275(8) Uani 1 1 d . . .
Te1 Te 1.12666(2) 0.04178(4) 0.175536(15) 0.03926(10) Uani 1 1 d . . .
Te2 Te 0.94228(2) -0.20943(3) 0.022401(14) 0.03496(10) Uani 1 1 d . . .
Ga1 Ga 0.99841(4) 0.05489(5) 0.07358(2) 0.02853(13) Uani 1 1 d . . .
C1 C 1.1042(3) 0.4412(5) 0.2098(2) 0.0355(11) Uani 1 1 d . . .
H1 H 1.1740 0.4258 0.2284 0.043 Uiso 1 1 calc R . .
C2 C 1.1080(4) 0.4750(6) 0.1386(2) 0.0485(13) Uani 1 1 d . . .
H2A H 1.0402 0.4892 0.1191 0.073 Uiso 1 1 calc R . .
H2B H 1.1396 0.3864 0.1182 0.073 Uiso 1 1 calc R . .
H2C H 1.1466 0.5711 0.1330 0.073 Uiso 1 1 calc R . .
C3 C 1.0601(5) 0.5793(6) 0.2434(3) 0.0655(17) Uani 1 1 d . . .
H3A H 1.0978 0.6750 0.2354 0.098 Uiso 1 1 calc R . .
H3B H 1.0634 0.5587 0.2893 0.098 Uiso 1 1 calc R . .
H3C H 0.9905 0.5935 0.2273 0.098 Uiso 1 1 calc R . .
C4 C 1.0371(4) 0.2293(6) 0.3074(2) 0.0412(12) Uani 1 1 d . . .
H4 H 1.0090 0.3269 0.3256 0.049 Uiso 1 1 calc R . .
C5 C 1.1418(4) 0.2098(7) 0.3387(2) 0.0574(15) Uani 1 1 d . . .
H5A H 1.1392 0.2033 0.3850 0.086 Uiso 1 1 calc R . .
H5B H 1.1825 0.3004 0.3282 0.086 Uiso 1 1 calc R . .
H5C H 1.1713 0.1131 0.3231 0.086 Uiso 1 1 calc R . .
C6 C 0.9693(4) 0.0929(7) 0.3238(3) 0.0650(18) Uani 1 1 d . . .
H6A H 0.9927 -0.0047 0.3051 0.098 Uiso 1 1 calc R . .
H6B H 0.9011 0.1147 0.3065 0.098 Uiso 1 1 calc R . .
H6C H 0.9707 0.0814 0.3701 0.098 Uiso 1 1 calc R . .
C7 C 0.7717(3) 0.0653(5) 0.1409(2) 0.0337(10) Uani 1 1 d . . .
H7 H 0.7425 0.0276 0.0985 0.040 Uiso 1 1 calc R . .
C8 C 0.8099(4) -0.0786(5) 0.1783(2) 0.0476(13) Uani 1 1 d . . .
H8A H 0.8351 -0.0465 0.2212 0.071 Uiso 1 1 calc R . .
H8B H 0.8637 -0.1276 0.1565 0.071 Uiso 1 1 calc R . .
H8C H 0.7556 -0.1543 0.1811 0.071 Uiso 1 1 calc R . .
C9 C 0.6883(4) 0.1423(7) 0.1744(3) 0.0622(16) Uani 1 1 d . . .
H9A H 0.6392 0.0624 0.1841 0.093 Uiso 1 1 calc R . .
H9B H 0.6562 0.2230 0.1467 0.093 Uiso 1 1 calc R . .
H9C H 0.7158 0.1911 0.2141 0.093 Uiso 1 1 calc R . .
C10 C 0.7748(4) 0.4878(5) 0.1104(2) 0.0440(12) Uani 1 1 d . . .
H10A H 0.7682 0.5821 0.0835 0.066 Uiso 1 1 calc R . .
H10B H 0.8137 0.5133 0.1503 0.066 Uiso 1 1 calc R . .
H10C H 0.7086 0.4510 0.1197 0.066 Uiso 1 1 calc R . .
C11 C 0.8276(3) 0.3587(5) 0.0754(2) 0.0308(10) Uani 1 1 d . . .
H11 H 0.8876 0.4101 0.0593 0.037 Uiso 1 1 calc R . .
C12 C 0.7660(4) 0.2995(6) 0.0161(2) 0.0409(12) Uani 1 1 d . . .
H12A H 0.7031 0.2558 0.0286 0.061 Uiso 1 1 calc R . .
H12B H 0.8032 0.2176 -0.0046 0.061 Uiso 1 1 calc R . .
H12C H 0.7524 0.3872 -0.0135 0.061 Uiso 1 1 calc R . .
O1 O 0.9681(6) 0.2466(9) 0.4905(3) 0.149(3) Uani 1 1 d D . .
C13 C 0.8954(5) 0.3674(11) 0.4817(4) 0.109(3) Uani 1 1 d D . .
H13A H 0.8399 0.3325 0.4514 0.130 Uiso 1 1 calc R . .
H13B H 0.9252 0.4634 0.4645 0.130 Uiso 1 1 calc R . .
C14 C 0.8581(6) 0.4009(8) 0.5456(4) 0.096(2) Uani 1 1 d D . .
H14A H 0.7875 0.4341 0.5419 0.115 Uiso 1 1 calc R . .
H14B H 0.8989 0.4818 0.5692 0.115 Uiso 1 1 calc R . .
C16 C 0.9497(8) 0.1676(11) 0.5462(4) 0.128(4) Uani 1 1 d D . .
H16A H 1.0106 0.1675 0.5756 0.154 Uiso 1 1 calc R . .
H16B H 0.9316 0.0568 0.5362 0.154 Uiso 1 1 calc R . .
C15 C 0.8713(7) 0.2415(10) 0.5757(4) 0.118(3) Uani 1 1 d D . .
H15A H 0.8882 0.2518 0.6221 0.141 Uiso 1 1 calc R . .
H15B H 0.8093 0.1792 0.5689 0.141 Uiso 1 1 calc R . .

loop_
_atom_site_aniso_label
_atom_site_aniso_U_11
_atom_site_aniso_U_22
_atom_site_aniso_U_33
_atom_site_aniso_U_23
_atom_site_aniso_U_13
_atom_site_aniso_U_12
P1 0.0242(6) 0.0351(6) 0.0275(6) 0.0048(5) -0.0018(5) -0.0024(5)
P2 0.0215(6) 0.0255(5) 0.0245(6) -0.0011(4) 0.0022(4) 0.0011(4)
N1 0.0204(19) 0.0328(18) 0.029(2) -0.0012(15) 0.0018(15) 0.0018(15)
Te1 0.03150(19) 0.04106(18) 0.0443(2) 0.00565(14) -0.00293(14) 0.01166(14)
Te2 0.0449(2) 0.02633(15) 0.03511(18) 0.00213(12) 0.01260(14) -0.00097(13)
Ga1 0.0296(3) 0.0265(2) 0.0302(3) 0.00213(19) 0.0068(2) 0.0048(2)
C1 0.028(3) 0.037(2) 0.040(3) 0.006(2) -0.001(2) -0.010(2)
C2 0.047(3) 0.048(3) 0.049(3) 0.017(2) -0.001(3) -0.017(2)
C3 0.078(4) 0.043(3) 0.078(4) -0.009(3) 0.018(3) -0.020(3)
C4 0.038(3) 0.053(3) 0.032(3) 0.005(2) -0.007(2) -0.006(2)
C5 0.050(3) 0.078(4) 0.041(3) 0.013(3) -0.016(3) -0.013(3)
C6 0.061(4) 0.096(5) 0.037(3) 0.023(3) -0.008(3) -0.031(3)
C7 0.029(3) 0.041(2) 0.032(3) -0.004(2) 0.002(2) -0.009(2)
C8 0.060(4) 0.042(3) 0.043(3) 0.003(2) 0.017(3) -0.014(3)
C9 0.032(3) 0.059(3) 0.100(5) -0.001(3) 0.034(3) -0.009(3)
C10 0.041(3) 0.039(3) 0.052(3) 0.001(2) 0.005(2) 0.010(2)
C11 0.027(2) 0.030(2) 0.036(3) 0.0037(19) 0.004(2) 0.0048(19)
C12 0.036(3) 0.046(3) 0.039(3) 0.002(2) -0.009(2) 0.002(2)
O1 0.153(7) 0.172(7) 0.118(6) -0.020(5) -0.015(5) 0.049(5)
C13 0.037(4) 0.178(8) 0.105(6) 0.075(6) -0.033(4) -0.012(5)
C14 0.068(5) 0.078(5) 0.143(8) -0.005(5) 0.020(5) 0.012(4)
C16 0.185(11) 0.107(7) 0.099(7) 0.025(6) 0.040(7) 0.055(7)
C15 0.145(9) 0.093(6) 0.121(7) 0.010(5) 0.055(6) 0.033(6)

loop_
_geom_bond_atom_site_label_1
_geom_bond_atom_site_label_2
_geom_bond_distance
_geom_bond_site_symmetry_2
_geom_bond_publ_flag
P1 N1 1.594(3) . ?
P1 C4 1.829(5) . ?
P1 C1 1.835(4) . ?
P1 Te1 2.4530(13) . ?
P2 N1 1.622(3) . ?
P2 C11 1.828(4) . ?
P2 C7 1.836(4) . ?
P2 Ga1 2.3957(13) . ?
Te1 Ga1 2.6532(10) . ?
Te2 Ga1 2.5783(7) . ?
Te2 Ga1 2.5876(7) 3_755 ?
Ga1 Te2 2.5876(7) 3_755 ?
C1 C3 1.515(7) . ?
C1 C2 1.530(7) . ?
C4 C5 1.520(7) . ?
C4 C6 1.530(7) . ?
C7 C9 1.519(7) . ?
C7 C8 1.521(6) . ?
C10 C11 1.527(6) . ?
C11 C12 1.529(6) . ?
O1 C16 1.390(9) . ?
O1 C13 1.422(9) . ?
C13 C14 1.498(9) . ?
C14 C15 1.500(9) . ?
C16 C15 1.414(10) . ?
